data_7703741
loop_
_publ_author_name
'Draho\<s, Bohuslav'
'C\'isa\<rov\'a, Ivana'
'Laguta, Oleksii'
'Santana, Vinicius T.'
'Neugebauer, Petr'
'Herchel, Radovan'

_publ_section_title
;
 Structural, magnetic, redox and theoretical characterization of
 seven-coordinate first-row transition metal complexes with a macrocyclic
 ligand containing two benzimidazolyl N-pendant arms.
;
_journal_issue 14
_journal_name_full 'Dalton transactions (Cambridge, England : 2003)'
_journal_page_first 4425
_journal_page_last 4440
_journal_paper_doi 10.1039/d0dt00166j
_journal_volume 49
_journal_year 2020
_chemical_formula_moiety 'C29 H33 N7 Ni O2, 2(Cl O4), 1.5(C H3 N O2)'
_chemical_formula_sum 'C30.5 H37.5 Cl2 N8.5 Ni O13'
_chemical_formula_weight 860.80
_space_group_crystal_system triclinic
_space_group_IT_number 2
_space_group_name_Hall '-P 1'
_space_group_name_H-M_alt 'P -1'
_atom_sites_solution_hydrogens mixed
_audit_creation_method SHELXL-2014/7
_audit_update_record
;
2019-07-22 deposited with the CCDC.	2020-02-14 downloaded from the CCDC.
;
_cell_angle_alpha 76.9370(10)
_cell_angle_beta 76.3470(10)
_cell_angle_gamma 86.0280(10)
_cell_formula_units_Z 4
_cell_length_a 13.8336(4)
_cell_length_b 14.9837(4)
_cell_length_c 18.6193(5)
_cell_measurement_reflns_used 9420
_cell_measurement_temperature 150(2)
_cell_measurement_theta_max 27.5223
_cell_measurement_theta_min 2.3059
_cell_volume 3652.76(18)
_computing_cell_refinement 'SAINT V8.38A (Bruker AXS Inc., 2017)'
_computing_data_collection 'Bruker Instrument Service v2018.1.0.3'
_computing_data_reduction 'SAINT V8.38A (Bruker AXS Inc., 2017)'
_computing_structure_refinement 'SHELXL-2014/7 (Sheldrick, 2014)'
_computing_structure_solution 'SHELXT 2014/5 (Sheldrick, 2014)'
_diffrn_ambient_temperature 150(2)
_diffrn_measured_fraction_theta_full 1.000
_diffrn_measured_fraction_theta_max 0.998
_diffrn_measurement_device_type 'NoniusKappa+Bruker APEX-II CCD'
_diffrn_measurement_method '\f and \w scans'
_diffrn_radiation_type MoK\a
_diffrn_radiation_wavelength 0.71073
_diffrn_reflns_av_R_equivalents 0.0282
_diffrn_reflns_av_unetI/netI 0.0323
_diffrn_reflns_Laue_measured_fraction_full 1.000
_diffrn_reflns_Laue_measured_fraction_max 0.998
_diffrn_reflns_limit_h_max 18
_diffrn_reflns_limit_h_min -15
_diffrn_reflns_limit_k_max 19
_diffrn_reflns_limit_k_min -19
_diffrn_reflns_limit_l_max 24
_diffrn_reflns_limit_l_min -24
_diffrn_reflns_number 61058
_diffrn_reflns_point_group_measured_fraction_full 1.000
_diffrn_reflns_point_group_measured_fraction_max 0.998
_diffrn_reflns_theta_full 25.242
_diffrn_reflns_theta_max 27.570
_diffrn_reflns_theta_min 1.153
_diffrn_source 'fine-focus sealed tube'
_exptl_absorpt_coefficient_mu 0.754
_exptl_absorpt_correction_T_max 0.84
_exptl_absorpt_correction_T_min 0.78
_exptl_absorpt_correction_type multi-scan
_exptl_absorpt_process_details
;
SADABS-2016/2 - Bruker AXS area detector scaling and absorption correction
;
_exptl_crystal_colour green
_exptl_crystal_density_diffrn 1.565
_exptl_crystal_description prism
_exptl_crystal_F_000 1784
_exptl_crystal_size_max 0.414
_exptl_crystal_size_mid 0.385
_exptl_crystal_size_min 0.240
_refine_diff_density_max 1.473
_refine_diff_density_min -1.011
_refine_diff_density_rms 0.084
_refine_ls_extinction_method none
_refine_ls_goodness_of_fit_ref 1.021
_refine_ls_hydrogen_treatment constr
_refine_ls_matrix_type full
_refine_ls_number_parameters 994
_refine_ls_number_reflns 16876
_refine_ls_number_restraints 0
_refine_ls_restrained_S_all 1.021
_refine_ls_R_factor_all 0.0641
_refine_ls_R_factor_gt 0.0491
_refine_ls_shift/su_max 0.002
_refine_ls_shift/su_mean 0.000
_refine_ls_structure_factor_coef Fsqd
_refine_ls_weighting_details 'w=1/[\s^2^(Fo^2^)+(0.0689P)^2^+5.5450P] where P=(Fo^2^+2Fc^2^)/3'
_refine_ls_weighting_scheme calc
_refine_ls_wR_factor_gt 0.1278
_refine_ls_wR_factor_ref 0.1370
_reflns_Friedel_coverage 0.000
_reflns_number_gt 13559
_reflns_number_total 16876
_reflns_threshold_expression 'I > 2\s(I)'
_cod_data_source_file d0dt00166j2.cif
_cod_data_source_block 04
_cod_depositor_comments
;
Adding full bibliography for 7703738--7703741.cif.

2024-09-02
Z value and formula fixed to values more according to usual
chemical conventions.                 miguel
;
_cod_original_formula_sum 'C61 H75 Cl4 N17 Ni2 O26'
_cod_original_formula_weight 1721.60
_cod_original_formula_moiety '2(C29 H33 N7 Ni O2), 4(Cl O4), 3(C H3 N O2)'
_cod_original_formula_units_Z 2
_cod_database_code 7703741
_shelx_shelxl_version_number 2014/7
_shelx_space_group_comment
;
The symmetry employed for this shelxl refinement is uniquely defined
by the following loop, which should always be used as a source of
symmetry information in preference to the above space-group names.
They are only intended as comments.
;
_shelx_estimated_absorpt_t_min 0.745
_shelx_estimated_absorpt_t_max 0.840

loop_
_space_group_symop_operation_xyz
'x, y, z'
'-x, -y, -z'

loop_
_atom_site_label
_atom_site_type_symbol
_atom_site_fract_x
_atom_site_fract_y
_atom_site_fract_z
_atom_site_U_iso_or_equiv
_atom_site_adp_type
_atom_site_occupancy
_atom_site_site_symmetry_order
_atom_site_calc_flag
_atom_site_refinement_flags_posn
_atom_site_refinement_flags_adp
_atom_site_refinement_flags_occupancy
_atom_site_disorder_assembly
_atom_site_disorder_group
Ni1 Ni 0.05174(2) 1.03429(2) 0.23324(2) 0.01552(8) Uani 1 1 d . . . . .
N11 N -0.03713(16) 0.92262(14) 0.27799(12) 0.0163(4) Uani 1 1 d . . . . .
N12 N 0.15603(16) 0.91622(14) 0.22297(12) 0.0173(4) Uani 1 1 d . . . . .
N13 N -0.10655(16) 1.09117(14) 0.26949(12) 0.0168(4) Uani 1 1 d . . . . .
N14 N 0.14417(18) 0.96893(16) 0.02356(12) 0.0219(5) Uani 1 1 d . . . . .
H14 H 0.1769 0.9267 0.0009 0.026 Uiso 1 1 d R U . . .
N15 N 0.05760(16) 1.06190(15) 0.33787(12) 0.0176(4) Uani 1 1 d . . . . .
N16 N 0.06962(16) 1.03606(15) 0.11789(12) 0.0175(4) Uani 1 1 d . . . . .
N17 N -0.02290(17) 1.11794(16) 0.43727(12) 0.0224(5) Uani 1 1 d . . . . .
H17 H -0.0731 1.1410 0.4703 0.027 Uiso 1 1 d R U . . .
O11 O 0.21149(14) 1.09832(12) 0.19589(11) 0.0219(4) Uani 1 1 d . . . . .
O12 O 0.05018(14) 1.20357(13) 0.18807(11) 0.0230(4) Uani 1 1 d . . . . .
C11 C -0.13638(19) 0.93007(18) 0.28365(14) 0.0181(5) Uani 1 1 d . . . . .
C12 C -0.1968(2) 0.85446(19) 0.31396(16) 0.0234(6) Uani 1 1 d . . . . .
H12 H -0.2666 0.8599 0.3180 0.028 Uiso 1 1 calc R U . . .
C13 C -0.1527(2) 0.77052(19) 0.33830(16) 0.0264(6) Uani 1 1 d . . . . .
H13 H -0.1927 0.7177 0.3591 0.032 Uiso 1 1 calc R U . . .
C14 C -0.0504(2) 0.76305(18) 0.33244(15) 0.0234(6) Uani 1 1 d . . . . .
H14A H -0.0197 0.7058 0.3491 0.028 Uiso 1 1 calc R U . . .
C15 C 0.00524(19) 0.84139(17) 0.30173(14) 0.0180(5) Uani 1 1 d . . . . .
C16 C 0.11666(19) 0.84504(18) 0.29155(15) 0.0197(5) Uani 1 1 d . . . . .
H16A H 0.1325 0.8603 0.3365 0.024 Uiso 1 1 calc R U . . .
H16B H 0.1475 0.7847 0.2857 0.024 Uiso 1 1 calc R U . . .
C17 C 0.25949(19) 0.94064(19) 0.21757(16) 0.0226(6) Uani 1 1 d . . . . .
H17A H 0.3056 0.8946 0.1966 0.027 Uiso 1 1 calc R U . . .
H17B H 0.2688 0.9396 0.2689 0.027 Uiso 1 1 calc R U . . .
C18 C 0.2843(2) 1.03489(19) 0.16755(17) 0.0251(6) Uani 1 1 d . . . . .
H18A H 0.3516 1.0524 0.1686 0.030 Uiso 1 1 calc R U . . .
H18B H 0.2832 1.0347 0.1146 0.030 Uiso 1 1 calc R U . . .
C19 C 0.2234(2) 1.1891(2) 0.1505(2) 0.0321(7) Uani 1 1 d . . . . .
H19A H 0.2201 1.1895 0.0979 0.038 Uiso 1 1 calc R U . . .
H19B H 0.2884 1.2136 0.1496 0.038 Uiso 1 1 calc R U . . .
C110 C 0.1396(2) 1.2464(2) 0.1858(2) 0.0324(7) Uani 1 1 d . . . . .
H11A H 0.1446 1.2486 0.2376 0.039 Uiso 1 1 calc R U . . .
H11B H 0.1417 1.3098 0.1551 0.039 Uiso 1 1 calc R U . . .
C111 C -0.0379(2) 1.24571(19) 0.22352(17) 0.0264(6) Uani 1 1 d . . . . .
H11C H -0.0473 1.3079 0.1935 0.032 Uiso 1 1 calc R U . . .
H11D H -0.0343 1.2506 0.2749 0.032 Uiso 1 1 calc R U . . .
C112 C -0.1225(2) 1.18510(18) 0.22753(16) 0.0230(6) Uani 1 1 d . . . . .
H11E H -0.1859 1.2106 0.2531 0.028 Uiso 1 1 calc R U . . .
H11F H -0.1275 1.1835 0.1757 0.028 Uiso 1 1 calc R U . . .
C113 C -0.17263(19) 1.02590(18) 0.25617(15) 0.0190(5) Uani 1 1 d . . . . .
H11G H -0.1714 1.0367 0.2015 0.023 Uiso 1 1 calc R U . . .
H11H H -0.2419 1.0345 0.2838 0.023 Uiso 1 1 calc R U . . .
C114 C 0.1471(2) 0.88452(18) 0.15496(15) 0.0203(5) Uani 1 1 d . . . . .
H11I H 0.0955 0.8371 0.1694 0.024 Uiso 1 1 calc R U . . .
H11J H 0.2111 0.8571 0.1326 0.024 Uiso 1 1 calc R U . . .
C115 C 0.11965(19) 0.96339(18) 0.09858(14) 0.0189(5) Uani 1 1 d . . . . .
C116 C 0.1082(2) 1.05156(19) -0.01069(15) 0.0219(5) Uani 1 1 d . . . . .
C117 C 0.1146(2) 1.0927(2) -0.08661(16) 0.0294(6) Uani 1 1 d . . . . .
H117 H 0.1484 1.0632 -0.1258 0.035 Uiso 1 1 calc R U . . .
C118 C 0.0702(2) 1.1770(2) -0.10248(16) 0.0289(6) Uani 1 1 d . . . . .
H118 H 0.0723 1.2065 -0.1537 0.035 Uiso 1 1 calc R U . . .
C119 C 0.0215(2) 1.2208(2) -0.04427(17) 0.0290(6) Uani 1 1 d . . . . .
H119 H -0.0095 1.2790 -0.0570 0.035 Uiso 1 1 calc R U . . .
C120 C 0.0174(2) 1.18134(19) 0.03109(15) 0.0239(6) Uani 1 1 d . . . . .
H120 H -0.0143 1.2123 0.0699 0.029 Uiso 1 1 calc R U . . .
C121 C 0.0611(2) 1.09471(18) 0.04841(14) 0.0193(5) Uani 1 1 d . . . . .
C122 C -0.12406(19) 1.08708(19) 0.35183(14) 0.0205(5) Uani 1 1 d . . . . .
H12A H -0.1597 1.0302 0.3803 0.025 Uiso 1 1 calc R U . . .
H12B H -0.1665 1.1399 0.3645 0.025 Uiso 1 1 calc R U . . .
C123 C -0.02880(19) 1.08888(17) 0.37495(14) 0.0177(5) Uani 1 1 d . . . . .
C124 C 0.1267(2) 1.07584(17) 0.37875(14) 0.0180(5) Uani 1 1 d . . . . .
C125 C 0.2299(2) 1.06352(19) 0.36664(16) 0.0227(5) Uani 1 1 d . . . . .
H125 H 0.2665 1.0402 0.3246 0.027 Uiso 1 1 calc R U . . .
C126 C 0.2774(2) 1.0862(2) 0.41763(16) 0.0268(6) Uani 1 1 d . . . . .
H126 H 0.3475 1.0781 0.4101 0.032 Uiso 1 1 calc R U . . .
C127 C 0.2249(2) 1.1206(2) 0.47983(17) 0.0296(6) Uani 1 1 d . . . . .
H127 H 0.2600 1.1351 0.5137 0.035 Uiso 1 1 calc R U . . .
C128 C 0.1231(2) 1.1339(2) 0.49296(16) 0.0295(6) Uani 1 1 d . . . . .
H128 H 0.0869 1.1574 0.5350 0.035 Uiso 1 1 calc R U . . .
C129 C 0.0762(2) 1.11114(18) 0.44138(15) 0.0216(5) Uani 1 1 d . . . . .
Ni2 Ni 0.53732(3) 0.53783(2) 0.23868(2) 0.01678(8) Uani 1 1 d . . . . .
N21 N 0.42950(17) 0.44148(15) 0.27356(11) 0.0175(4) Uani 1 1 d . . . . .
N22 N 0.61899(16) 0.40195(14) 0.26253(12) 0.0173(4) Uani 1 1 d . . . . .
N23 N 0.39378(17) 0.61918(15) 0.23956(12) 0.0196(4) Uani 1 1 d . . . . .
N24 N 0.56504(17) 0.53936(14) 0.34509(12) 0.0180(4) Uani 1 1 d . . . . .
N25 N 0.53503(17) 0.56034(15) 0.12445(12) 0.0187(4) Uani 1 1 d . . . . .
N26 N 0.63152(17) 0.46157(15) 0.43932(12) 0.0206(5) Uani 1 1 d . . . . .
H26 H 0.6621 0.4191 0.4682 0.025 Uiso 1 1 d R U . . .
N27 N 0.45831(19) 0.63150(16) 0.03447(13) 0.0247(5) Uani 1 1 d . . . . .
H27 H 0.4191 0.6649 0.0088 0.030 Uiso 1 1 d R U . . .
O21 O 0.71282(15) 0.56607(13) 0.19019(11) 0.0246(4) Uani 1 1 d . . . . .
O22 O 0.57741(15) 0.69814(13) 0.21151(11) 0.0241(4) Uani 1 1 d . . . . .
C21 C 0.3347(2) 0.46608(19) 0.30049(14) 0.0204(5) Uani 1 1 d . . . . .
C22 C 0.2588(2) 0.4027(2) 0.32343(16) 0.0274(6) Uani 1 1 d . . . . .
H22 H 0.1920 0.4204 0.3422 0.033 Uiso 1 1 calc R U . . .
C23 C 0.2838(2) 0.3121(2) 0.31808(16) 0.0293(7) Uani 1 1 d . . . . .
H23 H 0.2335 0.2671 0.3335 0.035 Uiso 1 1 calc R U . . .
C24 C 0.3818(2) 0.28761(19) 0.29023(15) 0.0258(6) Uani 1 1 d . . . . .
H24 H 0.3993 0.2261 0.2865 0.031 Uiso 1 1 calc R U . . .
C25 C 0.4535(2) 0.35433(17) 0.26800(14) 0.0192(5) Uani 1 1 d . . . . .
C26 C 0.5627(2) 0.33788(17) 0.23766(15) 0.0205(5) Uani 1 1 d . . . . .
H26A H 0.5815 0.2737 0.2575 0.025 Uiso 1 1 calc R U . . .
H26B H 0.5779 0.3493 0.1817 0.025 Uiso 1 1 calc R U . . .
C27 C 0.7258(2) 0.40505(19) 0.22465(17) 0.0256(6) Uani 1 1 d . . . . .
H27A H 0.7337 0.3988 0.1718 0.031 Uiso 1 1 calc R U . . .
H27B H 0.7614 0.3529 0.2510 0.031 Uiso 1 1 calc R U . . .
C28 C 0.7712(2) 0.4938(2) 0.22485(18) 0.0281(6) Uani 1 1 d . . . . .
H28A H 0.7695 0.4985 0.2773 0.034 Uiso 1 1 calc R U . . .
H28B H 0.8413 0.4971 0.1959 0.034 Uiso 1 1 calc R U . . .
C29 C 0.7459(2) 0.6552(2) 0.1877(2) 0.0356(7) Uani 1 1 d . . . . .
H29A H 0.8120 0.6667 0.1528 0.043 Uiso 1 1 calc R U . . .
H29B H 0.7510 0.6605 0.2387 0.043 Uiso 1 1 calc R U . . .
C210 C 0.6705(2) 0.7226(2) 0.16024(19) 0.0331(7) Uani 1 1 d . . . . .
H21A H 0.6879 0.7857 0.1598 0.040 Uiso 1 1 calc R U . . .
H21B H 0.6674 0.7194 0.1083 0.040 Uiso 1 1 calc R U . . .
C211 C 0.4956(2) 0.75672(19) 0.19489(18) 0.0286(6) Uani 1 1 d . . . . .
H21C H 0.4916 0.7620 0.1417 0.034 Uiso 1 1 calc R U . . .
H21D H 0.5037 0.8187 0.2027 0.034 Uiso 1 1 calc R U . . .
C212 C 0.4034(2) 0.71317(19) 0.24835(18) 0.0266(6) Uani 1 1 d . . . . .
H21E H 0.4068 0.7118 0.3011 0.032 Uiso 1 1 calc R U . . .
H21F H 0.3442 0.7502 0.2380 0.032 Uiso 1 1 calc R U . . .
C213 C 0.3210(2) 0.56577(19) 0.30354(15) 0.0234(6) Uani 1 1 d . . . . .
H21G H 0.2525 0.5865 0.2999 0.028 Uiso 1 1 calc R U . . .
H21H H 0.3317 0.5749 0.3521 0.028 Uiso 1 1 calc R U . . .
C214 C 0.6056(2) 0.37595(17) 0.34594(14) 0.0196(5) Uani 1 1 d . . . . .
H21I H 0.6624 0.3369 0.3589 0.024 Uiso 1 1 calc R U . . .
H21J H 0.5440 0.3405 0.3686 0.024 Uiso 1 1 calc R U . . .
C215 C 0.5995(2) 0.45957(18) 0.37692(14) 0.0187(5) Uani 1 1 d . . . . .
C216 C 0.57659(19) 0.60004(18) 0.39016(14) 0.0184(5) Uani 1 1 d . . . . .
C217 C 0.5570(2) 0.69352(18) 0.38518(15) 0.0223(5) Uani 1 1 d . . . . .
H217 H 0.5300 0.7290 0.3452 0.027 Uiso 1 1 calc R U . . .
C218 C 0.5778(2) 0.73304(19) 0.43953(16) 0.0250(6) Uani 1 1 d . . . . .
H218 H 0.5635 0.7964 0.4372 0.030 Uiso 1 1 calc R U . . .
C219 C 0.6197(2) 0.6823(2) 0.49875(16) 0.0263(6) Uani 1 1 d . . . . .
H219 H 0.6335 0.7120 0.5352 0.032 Uiso 1 1 calc R U . . .
C220 C 0.6407(2) 0.5901(2) 0.50420(15) 0.0259(6) Uani 1 1 d . . . . .
H220 H 0.6696 0.5553 0.5435 0.031 Uiso 1 1 calc R U . . .
C221 C 0.6180(2) 0.55038(18) 0.45000(14) 0.0201(5) Uani 1 1 d . . . . .
C222 C 0.3648(2) 0.62006(19) 0.16757(15) 0.0229(6) Uani 1 1 d . . . . .
H22A H 0.3332 0.6799 0.1501 0.027 Uiso 1 1 calc R U . . .
H22B H 0.3157 0.5715 0.1759 0.027 Uiso 1 1 calc R U . . .
C223 C 0.4538(2) 0.60441(18) 0.10876(14) 0.0198(5) Uani 1 1 d . . . . .
C224 C 0.5979(2) 0.55777(18) 0.05357(14) 0.0197(5) Uani 1 1 d . . . . .
C225 C 0.6922(2) 0.5192(2) 0.03295(16) 0.0278(6) Uani 1 1 d . . . . .
H225 H 0.7267 0.4885 0.0702 0.033 Uiso 1 1 calc R U . . .
C226 C 0.7343(2) 0.5269(2) -0.04362(17) 0.0337(7) Uani 1 1 d . . . . .
H226 H 0.7977 0.4997 -0.0588 0.040 Uiso 1 1 calc R U . . .
C227 C 0.6846(3) 0.5742(2) -0.09911(16) 0.0326(7) Uani 1 1 d . . . . .
H227 H 0.7159 0.5793 -0.1511 0.039 Uiso 1 1 calc R U . . .
C228 C 0.5924(2) 0.6130(2) -0.07993(16) 0.0300(7) Uani 1 1 d . . . . .
H228 H 0.5592 0.6452 -0.1175 0.036 Uiso 1 1 calc R U . . .
C229 C 0.5489(2) 0.60334(19) -0.00312(15) 0.0235(6) Uani 1 1 d . . . . .
Cl1 Cl 0.25529(6) 0.75580(5) -0.04954(4) 0.03207(17) Uani 1 1 d . . . . .
O11A O 0.1965(2) 0.69621(17) -0.07160(16) 0.0513(7) Uani 1 1 d . . . . .
O12A O 0.2374(2) 0.7389(2) 0.03109(14) 0.0515(7) Uani 1 1 d . . . . .
O13A O 0.22943(17) 0.85010(15) -0.07885(13) 0.0361(5) Uani 1 1 d . . . . .
O14A O 0.35959(19) 0.7394(2) -0.07907(15) 0.0504(7) Uani 1 1 d . . . . .
Cl2 Cl 0.46374(6) 0.01440(5) 0.71819(4) 0.03334(17) Uani 1 1 d . . . . .
O21A O 0.5506(2) 0.0583(3) 0.7172(3) 0.0970(14) Uani 1 1 d . . . . .
O22A O 0.4416(2) 0.03242(19) 0.64447(14) 0.0497(7) Uani 1 1 d . . . . .
O23A O 0.4748(4) -0.0812(2) 0.7441(2) 0.0985(16) Uani 1 1 d . . . . .
O24A O 0.3839(2) 0.0499(2) 0.76916(15) 0.0513(7) Uani 1 1 d . . . . .
Cl3 Cl 0.75232(6) 0.24576(5) 0.53895(4) 0.03579(18) Uani 1 1 d . . . . .
O31A O 0.7294(3) 0.2353(2) 0.47004(17) 0.0670(9) Uani 1 1 d . . . . .
O32A O 0.6992(2) 0.1815(2) 0.60327(17) 0.0623(8) Uani 1 1 d . . . . .
O33A O 0.7247(2) 0.33668(17) 0.54781(14) 0.0463(6) Uani 1 1 d . . . . .
O34A O 0.8573(2) 0.2310(2) 0.53271(14) 0.0523(7) Uani 1 1 d . . . . .
Cl4 Cl 1.06425(7) 0.58357(6) 0.23026(6) 0.0482(2) Uani 1 1 d . . . . .
O41A O 1.0619(4) 0.5589(3) 0.3129(2) 0.1132(17) Uani 1 1 d . . . . .
O42A O 1.1198(3) 0.6650(2) 0.2083(2) 0.0718(10) Uani 1 1 d . . . . .
O43A O 1.1180(4) 0.5119(3) 0.2059(3) 0.1034(15) Uani 1 1 d . . . . .
O44A O 0.9675(3) 0.5997(3) 0.2303(4) 0.142(2) Uani 1 1 d . . . . .
N1S N 0.41413(18) -0.13404(16) 0.58877(14) 0.0248(5) Uani 1 1 d . . . . .
N2S N 0.9452(4) 0.3802(3) 0.3923(3) 0.0735(12) Uani 1 1 d . . . . .
N3S N 0.4526(2) -0.0997(2) 0.99028(16) 0.0408(7) Uani 1 1 d . . . . .
C1S C 0.3884(3) -0.0653(2) 0.52534(19) 0.0374(7) Uani 1 1 d . . . . .
H1SA H 0.3213 -0.0766 0.5209 0.056 Uiso 1 1 calc R U . . .
H1SB H 0.4362 -0.0698 0.4782 0.056 Uiso 1 1 calc R U . . .
H1SC H 0.3904 -0.0038 0.5348 0.056 Uiso 1 1 calc R U . . .
C2S C 0.9384(7) 0.4391(6) 0.4435(5) 0.160(5) Uani 1 1 d . . . . .
H2SA H 0.8905 0.4145 0.4908 0.240 Uiso 1 1 calc R U . . .
H2SB H 0.9160 0.5002 0.4209 0.240 Uiso 1 1 calc R U . . .
H2SC H 1.0038 0.4432 0.4542 0.240 Uiso 1 1 calc R U . . .
C3S C 0.4289(3) -0.0432(3) 0.9207(2) 0.0515(10) Uani 1 1 d . . . . .
H3SA H 0.4822 0.0007 0.8955 0.077 Uiso 1 1 calc R U . . .
H3SB H 0.3660 -0.0099 0.9336 0.077 Uiso 1 1 calc R U . . .
H3SC H 0.4229 -0.0827 0.8867 0.077 Uiso 1 1 calc R U . . .
O1S O 0.50028(16) -0.16293(15) 0.58138(13) 0.0336(5) Uani 1 1 d . . . . .
O2S O 0.34869(16) -0.16069(15) 0.64468(12) 0.0317(5) Uani 1 1 d . . . . .
O3S O 0.8747(3) 0.3772(4) 0.3630(3) 0.1108(16) Uani 1 1 d . . . . .
O4S O 1.0207(3) 0.3320(2) 0.3790(2) 0.0748(10) Uani 1 1 d . . . . .
O5S O 0.5322(2) -0.1388(3) 0.98582(19) 0.0795(11) Uani 1 1 d . . . . .
O6S O 0.3905(2) -0.1055(3) 1.04923(16) 0.0718(10) Uani 1 1 d . . . . .

loop_
_atom_site_aniso_label
_atom_site_aniso_U_11
_atom_site_aniso_U_22
_atom_site_aniso_U_33
_atom_site_aniso_U_23
_atom_site_aniso_U_13
_atom_site_aniso_U_12
Ni1 0.01732(16) 0.01629(16) 0.01331(15) -0.00459(12) -0.00304(12) 0.00034(12)
N11 0.0154(10) 0.0183(10) 0.0157(10) -0.0057(8) -0.0026(8) 0.0005(8)
N12 0.0149(10) 0.0179(10) 0.0183(10) -0.0041(8) -0.0025(8) 0.0019(8)
N13 0.0158(10) 0.0173(10) 0.0175(10) -0.0042(8) -0.0047(8) 0.0027(8)
N14 0.0272(12) 0.0227(11) 0.0166(11) -0.0091(9) -0.0011(9) -0.0019(9)
N15 0.0173(10) 0.0185(10) 0.0180(10) -0.0057(8) -0.0045(8) 0.0007(8)
N16 0.0173(10) 0.0181(10) 0.0165(10) -0.0041(8) -0.0027(8) -0.0001(8)
N17 0.0231(12) 0.0271(12) 0.0175(11) -0.0088(9) -0.0027(9) 0.0023(9)
O11 0.0208(9) 0.0178(9) 0.0255(10) -0.0029(7) -0.0043(8) 0.0006(7)
O12 0.0197(9) 0.0237(10) 0.0268(10) -0.0072(8) -0.0055(8) -0.0010(8)
C11 0.0179(12) 0.0217(13) 0.0164(12) -0.0076(10) -0.0041(9) -0.0001(10)
C12 0.0165(12) 0.0284(14) 0.0257(14) -0.0079(11) -0.0028(10) -0.0034(11)
C13 0.0276(15) 0.0225(14) 0.0265(14) -0.0061(11) 0.0019(11) -0.0072(11)
C14 0.0285(14) 0.0174(12) 0.0219(13) -0.0031(10) -0.0029(11) 0.0024(11)
C15 0.0206(13) 0.0184(12) 0.0140(11) -0.0041(9) -0.0020(9) 0.0016(10)
C16 0.0192(12) 0.0181(12) 0.0193(12) -0.0020(10) -0.0031(10) 0.0050(10)
C17 0.0141(12) 0.0224(13) 0.0298(14) -0.0051(11) -0.0042(10) 0.0042(10)
C18 0.0165(13) 0.0265(14) 0.0305(15) -0.0060(12) -0.0019(11) -0.0003(11)
C19 0.0236(15) 0.0224(14) 0.0451(18) 0.0026(13) -0.0056(13) -0.0064(12)
C110 0.0271(15) 0.0189(14) 0.052(2) -0.0030(13) -0.0139(14) -0.0049(12)
C111 0.0277(15) 0.0175(13) 0.0318(15) -0.0051(11) -0.0037(12) 0.0036(11)
C112 0.0199(13) 0.0197(13) 0.0259(14) -0.0009(11) -0.0046(10) 0.0072(10)
C113 0.0164(12) 0.0216(13) 0.0214(13) -0.0072(10) -0.0079(10) 0.0037(10)
C114 0.0228(13) 0.0174(12) 0.0200(13) -0.0073(10) -0.0015(10) 0.0039(10)
C115 0.0181(12) 0.0212(12) 0.0176(12) -0.0064(10) -0.0011(10) -0.0049(10)
C116 0.0232(13) 0.0253(13) 0.0186(13) -0.0069(10) -0.0039(10) -0.0070(11)
C117 0.0341(16) 0.0376(17) 0.0176(13) -0.0079(12) -0.0023(11) -0.0138(13)
C118 0.0331(16) 0.0346(16) 0.0188(13) 0.0031(11) -0.0101(12) -0.0140(13)
C119 0.0293(15) 0.0294(15) 0.0273(15) 0.0015(12) -0.0104(12) -0.0055(12)
C120 0.0249(14) 0.0250(14) 0.0210(13) -0.0035(11) -0.0051(11) -0.0016(11)
C121 0.0211(13) 0.0213(13) 0.0157(12) -0.0030(10) -0.0043(10) -0.0052(10)
C122 0.0178(12) 0.0256(13) 0.0187(12) -0.0086(10) -0.0025(10) 0.0021(10)
C123 0.0199(12) 0.0188(12) 0.0149(11) -0.0049(9) -0.0045(9) 0.0018(10)
C124 0.0226(13) 0.0166(12) 0.0156(12) -0.0012(9) -0.0079(10) -0.0005(10)
C125 0.0229(13) 0.0234(13) 0.0230(13) -0.0044(11) -0.0088(11) 0.0015(11)
C126 0.0270(15) 0.0262(14) 0.0286(15) 0.0010(11) -0.0150(12) -0.0027(12)
C127 0.0400(17) 0.0291(15) 0.0257(15) -0.0031(12) -0.0205(13) -0.0054(13)
C128 0.0410(17) 0.0299(15) 0.0204(14) -0.0073(11) -0.0097(12) -0.0030(13)
C129 0.0272(14) 0.0202(13) 0.0183(13) -0.0038(10) -0.0075(11) 0.0000(11)
Ni2 0.02240(17) 0.01623(16) 0.01345(16) -0.00312(12) -0.00747(12) -0.00056(13)
N21 0.0234(11) 0.0178(10) 0.0128(10) -0.0031(8) -0.0071(8) 0.0002(9)
N22 0.0208(11) 0.0154(10) 0.0174(10) -0.0056(8) -0.0064(8) 0.0032(8)
N23 0.0231(11) 0.0170(10) 0.0203(11) -0.0042(8) -0.0089(9) 0.0032(9)
N24 0.0254(11) 0.0147(10) 0.0159(10) -0.0040(8) -0.0085(9) 0.0016(9)
N25 0.0230(11) 0.0190(11) 0.0146(10) -0.0025(8) -0.0061(8) -0.0012(9)
N26 0.0295(12) 0.0186(11) 0.0163(10) -0.0035(8) -0.0116(9) 0.0032(9)
N27 0.0313(13) 0.0248(12) 0.0199(11) 0.0017(9) -0.0149(10) -0.0033(10)
O21 0.0274(10) 0.0197(9) 0.0274(10) -0.0044(8) -0.0076(8) -0.0031(8)
O22 0.0256(10) 0.0233(10) 0.0243(10) -0.0042(8) -0.0085(8) -0.0007(8)
C21 0.0214(13) 0.0264(14) 0.0141(12) -0.0033(10) -0.0069(10) 0.0005(11)
C22 0.0227(14) 0.0364(16) 0.0219(14) -0.0001(12) -0.0076(11) -0.0052(12)
C23 0.0372(17) 0.0298(15) 0.0224(14) 0.0048(11) -0.0157(12) -0.0141(13)
C24 0.0392(17) 0.0203(13) 0.0216(13) -0.0005(10) -0.0164(12) -0.0053(12)
C25 0.0305(14) 0.0162(12) 0.0141(12) -0.0022(9) -0.0121(10) -0.0008(10)
C26 0.0306(14) 0.0154(12) 0.0189(12) -0.0071(10) -0.0106(11) 0.0049(10)
C27 0.0240(14) 0.0230(14) 0.0301(15) -0.0096(11) -0.0057(11) 0.0080(11)
C28 0.0192(13) 0.0308(15) 0.0349(16) -0.0093(12) -0.0064(12) 0.0033(11)
C29 0.0265(16) 0.0268(15) 0.053(2) -0.0091(14) -0.0047(14) -0.0110(12)
C210 0.0329(17) 0.0219(14) 0.0403(18) -0.0027(13) -0.0018(13) -0.0077(12)
C211 0.0382(17) 0.0160(13) 0.0349(16) -0.0039(11) -0.0170(13) 0.0032(12)
C212 0.0279(15) 0.0187(13) 0.0367(16) -0.0107(12) -0.0122(12) 0.0084(11)
C213 0.0221(13) 0.0276(14) 0.0206(13) -0.0071(11) -0.0050(10) 0.0049(11)
C214 0.0291(14) 0.0148(12) 0.0181(12) -0.0030(9) -0.0132(10) 0.0039(10)
C215 0.0229(13) 0.0196(12) 0.0145(12) -0.0031(9) -0.0073(10) 0.0007(10)
C216 0.0213(13) 0.0209(12) 0.0142(11) -0.0057(10) -0.0043(10) -0.0006(10)
C217 0.0269(14) 0.0207(13) 0.0198(13) -0.0049(10) -0.0062(11) 0.0011(11)
C218 0.0310(15) 0.0204(13) 0.0245(14) -0.0105(11) -0.0026(11) -0.0006(11)
C219 0.0320(15) 0.0299(15) 0.0205(13) -0.0118(11) -0.0053(11) -0.0058(12)
C220 0.0337(16) 0.0304(15) 0.0164(13) -0.0065(11) -0.0102(11) -0.0001(12)
C221 0.0232(13) 0.0225(13) 0.0154(12) -0.0049(10) -0.0052(10) 0.0000(10)
C222 0.0243(14) 0.0232(13) 0.0230(13) -0.0023(11) -0.0130(11) 0.0041(11)
C223 0.0263(14) 0.0183(12) 0.0173(12) -0.0019(10) -0.0104(10) -0.0038(10)
C224 0.0277(14) 0.0198(12) 0.0133(12) -0.0025(9) -0.0070(10) -0.0065(11)
C225 0.0302(15) 0.0320(15) 0.0227(14) -0.0076(12) -0.0066(12) -0.0026(12)
C226 0.0323(16) 0.0417(18) 0.0266(15) -0.0122(13) 0.0009(12) -0.0086(14)
C227 0.0453(19) 0.0360(17) 0.0177(13) -0.0074(12) -0.0021(12) -0.0197(14)
C228 0.0432(18) 0.0319(16) 0.0164(13) 0.0004(11) -0.0110(12) -0.0145(14)
C229 0.0308(15) 0.0219(13) 0.0205(13) -0.0023(10) -0.0109(11) -0.0080(11)
Cl1 0.0377(4) 0.0365(4) 0.0288(4) -0.0163(3) -0.0172(3) 0.0174(3)
O11A 0.0684(18) 0.0361(13) 0.0658(18) -0.0250(13) -0.0398(15) 0.0190(13)
O12A 0.0608(17) 0.0704(19) 0.0261(12) -0.0137(12) -0.0162(11) 0.0127(14)
O13A 0.0397(13) 0.0339(12) 0.0407(13) -0.0155(10) -0.0180(10) 0.0140(10)
O14A 0.0423(15) 0.0680(18) 0.0425(14) -0.0199(13) -0.0136(11) 0.0293(13)
Cl2 0.0322(4) 0.0371(4) 0.0361(4) -0.0156(3) -0.0127(3) 0.0055(3)
O21A 0.0353(17) 0.142(4) 0.138(4) -0.078(3) -0.020(2) -0.011(2)
O22A 0.0696(19) 0.0505(16) 0.0303(13) -0.0089(11) -0.0148(12) 0.0034(14)
O23A 0.202(5) 0.0436(18) 0.059(2) -0.0170(15) -0.053(3) 0.042(2)
O24A 0.0417(15) 0.0754(19) 0.0436(15) -0.0267(14) -0.0144(12) 0.0153(14)
Cl3 0.0465(5) 0.0350(4) 0.0279(4) -0.0102(3) -0.0135(3) 0.0148(3)
O31A 0.098(3) 0.068(2) 0.0501(17) -0.0229(15) -0.0402(17) 0.0069(18)
O32A 0.065(2) 0.0568(18) 0.0504(17) 0.0081(14) -0.0041(14) 0.0067(15)
O33A 0.0600(17) 0.0419(14) 0.0372(13) -0.0124(11) -0.0147(12) 0.0233(12)
O34A 0.0485(16) 0.0680(18) 0.0364(14) -0.0137(13) -0.0074(11) 0.0260(14)
Cl4 0.0363(4) 0.0335(4) 0.0615(6) 0.0003(4) 0.0018(4) 0.0091(4)
O41A 0.156(5) 0.092(3) 0.064(2) 0.006(2) -0.006(3) 0.039(3)
O42A 0.065(2) 0.0495(18) 0.085(2) -0.0060(16) 0.0083(17) -0.0110(15)
O43A 0.114(3) 0.070(2) 0.128(4) -0.051(2) -0.009(3) 0.026(2)
O44A 0.063(3) 0.110(3) 0.306(8) -0.101(4) -0.096(4) 0.020(2)
N1S 0.0245(12) 0.0231(12) 0.0268(12) -0.0022(9) -0.0084(10) -0.0017(10)
N2S 0.070(3) 0.071(3) 0.069(3) -0.005(2) -0.004(2) -0.007(2)
N3S 0.0363(16) 0.0562(19) 0.0275(14) -0.0073(13) -0.0024(12) -0.0071(14)
C1S 0.0388(18) 0.0378(18) 0.0313(17) 0.0027(14) -0.0092(14) -0.0001(14)
C2S 0.217(10) 0.124(6) 0.122(6) -0.074(5) 0.067(6) -0.102(7)
C3S 0.043(2) 0.067(3) 0.039(2) 0.0019(18) -0.0095(16) -0.0102(19)
O1S 0.0247(11) 0.0358(12) 0.0439(13) -0.0163(10) -0.0094(9) 0.0077(9)
O2S 0.0285(11) 0.0319(11) 0.0318(11) -0.0027(9) -0.0060(9) 0.0014(9)
O3S 0.075(3) 0.143(4) 0.105(3) 0.001(3) -0.029(3) 0.000(3)
O4S 0.054(2) 0.061(2) 0.098(3) -0.0027(18) -0.0085(18) -0.0027(16)
O5S 0.0485(19) 0.111(3) 0.057(2) 0.0127(19) -0.0036(15) 0.0110(19)
O6S 0.063(2) 0.106(3) 0.0320(15) -0.0077(16) 0.0059(14) 0.0114(19)

loop_
_atom_type_symbol
_atom_type_description
_atom_type_scat_dispersion_real
_atom_type_scat_dispersion_imag
_atom_type_scat_source
C C 0.0033 0.0016 'International Tables Vol C Tables 4.2.6.8 and 6.1.1.4'
H H 0.0000 0.0000 'International Tables Vol C Tables 4.2.6.8 and 6.1.1.4'
Cl Cl 0.1484 0.1585 'International Tables Vol C Tables 4.2.6.8 and 6.1.1.4'
N N 0.0061 0.0033 'International Tables Vol C Tables 4.2.6.8 and 6.1.1.4'
Ni Ni 0.3393 1.1124 'International Tables Vol C Tables 4.2.6.8 and 6.1.1.4'
O O 0.0106 0.0060 'International Tables Vol C Tables 4.2.6.8 and 6.1.1.4'

loop_
_geom_angle_atom_site_label_1
_geom_angle_atom_site_label_2
_geom_angle_atom_site_label_3
_geom_angle
_geom_angle_site_symmetry_1
_geom_angle_site_symmetry_3
_geom_angle_publ_flag
N11 Ni1 N16 99.13(8) . . ?
N11 Ni1 N15 95.63(8) . . ?
N16 Ni1 N15 165.24(8) . . ?
N11 Ni1 N12 76.10(8) . . ?
N16 Ni1 N12 79.99(8) . . ?
N15 Ni1 N12 103.57(8) . . ?
N11 Ni1 N13 74.08(8) . . ?
N16 Ni1 N13 104.64(8) . . ?
N15 Ni1 N13 79.54(8) . . ?
N12 Ni1 N13 150.17(8) . . ?
N11 Ni1 O11 149.72(8) . . ?
N16 Ni1 O11 84.71(8) . . ?
N15 Ni1 O11 82.46(8) . . ?
N12 Ni1 O11 75.04(7) . . ?
N13 Ni1 O11 134.29(7) . . ?
N11 Ni1 O12 143.75(8) . . ?
N16 Ni1 O12 82.98(7) . . ?
N15 Ni1 O12 85.22(7) . . ?
N12 Ni1 O12 139.01(7) . . ?
N13 Ni1 O12 70.45(7) . . ?
O11 Ni1 O12 66.44(6) . . ?
C15 N11 C11 120.5(2) . . ?
C15 N11 Ni1 118.55(17) . . ?
C11 N11 Ni1 120.94(17) . . ?
C17 N12 C114 111.2(2) . . ?
C17 N12 C16 112.6(2) . . ?
C114 N12 C16 109.2(2) . . ?
C17 N12 Ni1 111.94(16) . . ?
C114 N12 Ni1 107.20(15) . . ?
C16 N12 Ni1 104.29(14) . . ?
C112 N13 C113 110.9(2) . . ?
C112 N13 C122 111.1(2) . . ?
C113 N13 C122 109.4(2) . . ?
C112 N13 Ni1 113.67(16) . . ?
C113 N13 Ni1 105.00(14) . . ?
C122 N13 Ni1 106.42(15) . . ?
C115 N14 C116 107.7(2) . . ?
C115 N14 H14 125.6 . . ?
C116 N14 H14 126.7 . . ?
C123 N15 C124 105.0(2) . . ?
C123 N15 Ni1 113.16(17) . . ?
C124 N15 Ni1 140.83(17) . . ?
C115 N16 C121 104.8(2) . . ?
C115 N16 Ni1 112.28(17) . . ?
C121 N16 Ni1 141.93(17) . . ?
C123 N17 C129 107.3(2) . . ?
C123 N17 H17 128.0 . . ?
C129 N17 H17 124.7 . . ?
C19 O11 C18 113.1(2) . . ?
C19 O11 Ni1 118.59(16) . . ?
C18 O11 Ni1 110.84(15) . . ?
C110 O12 C111 114.5(2) . . ?
C110 O12 Ni1 114.46(16) . . ?
C111 O12 Ni1 112.53(15) . . ?
N11 C11 C12 121.1(2) . . ?
N11 C11 C113 114.1(2) . . ?
C12 C11 C113 124.9(2) . . ?
C11 C12 C13 118.3(3) . . ?
C11 C12 H12 120.9 . . ?
C13 C12 H12 120.9 . . ?
C12 C13 C14 120.6(3) . . ?
C12 C13 H13 119.7 . . ?
C14 C13 H13 119.7 . . ?
C15 C14 C13 118.0(3) . . ?
C15 C14 H14A 121.0 . . ?
C13 C14 H14A 121.0 . . ?
N11 C15 C14 121.6(2) . . ?
N11 C15 C16 113.8(2) . . ?
C14 C15 C16 124.6(2) . . ?
N12 C16 C15 108.3(2) . . ?
N12 C16 H16A 110.0 . . ?
C15 C16 H16A 110.0 . . ?
N12 C16 H16B 110.0 . . ?
C15 C16 H16B 110.0 . . ?
H16A C16 H16B 108.4 . . ?
N12 C17 C18 111.4(2) . . ?
N12 C17 H17A 109.3 . . ?
C18 C17 H17A 109.3 . . ?
N12 C17 H17B 109.3 . . ?
C18 C17 H17B 109.3 . . ?
H17A C17 H17B 108.0 . . ?
O11 C18 C17 107.8(2) . . ?
O11 C18 H18A 110.2 . . ?
C17 C18 H18A 110.2 . . ?
O11 C18 H18B 110.2 . . ?
C17 C18 H18B 110.2 . . ?
H18A C18 H18B 108.5 . . ?
O11 C19 C110 106.7(2) . . ?
O11 C19 H19A 110.4 . . ?
C110 C19 H19A 110.4 . . ?
O11 C19 H19B 110.4 . . ?
C110 C19 H19B 110.4 . . ?
H19A C19 H19B 108.6 . . ?
O12 C110 C19 106.2(2) . . ?
O12 C110 H11A 110.5 . . ?
C19 C110 H11A 110.5 . . ?
O12 C110 H11B 110.5 . . ?
C19 C110 H11B 110.5 . . ?
H11A C110 H11B 108.7 . . ?
O12 C111 C112 106.2(2) . . ?
O12 C111 H11C 110.5 . . ?
C112 C111 H11C 110.5 . . ?
O12 C111 H11D 110.5 . . ?
C112 C111 H11D 110.5 . . ?
H11C C111 H11D 108.7 . . ?
N13 C112 C111 110.5(2) . . ?
N13 C112 H11E 109.5 . . ?
C111 C112 H11E 109.5 . . ?
N13 C112 H11F 109.5 . . ?
C111 C112 H11F 109.5 . . ?
H11E C112 H11F 108.1 . . ?
N13 C113 C11 108.4(2) . . ?
N13 C113 H11G 110.0 . . ?
C11 C113 H11G 110.0 . . ?
N13 C113 H11H 110.0 . . ?
C11 C113 H11H 110.0 . . ?
H11G C113 H11H 108.4 . . ?
N12 C114 C115 109.5(2) . . ?
N12 C114 H11I 109.8 . . ?
C115 C114 H11I 109.8 . . ?
N12 C114 H11J 109.8 . . ?
C115 C114 H11J 109.8 . . ?
H11I C114 H11J 108.2 . . ?
N16 C115 N14 113.4(2) . . ?
N16 C115 C114 122.8(2) . . ?
N14 C115 C114 123.8(2) . . ?
N14 C116 C117 131.7(3) . . ?
N14 C116 C121 105.8(2) . . ?
C117 C116 C121 122.5(3) . . ?
C118 C117 C116 117.4(3) . . ?
C118 C117 H117 121.3 . . ?
C116 C117 H117 121.3 . . ?
C117 C118 C119 121.1(3) . . ?
C117 C118 H118 119.5 . . ?
C119 C118 H118 119.5 . . ?
C120 C119 C118 121.7(3) . . ?
C120 C119 H119 119.2 . . ?
C118 C119 H119 119.2 . . ?
C119 C120 C121 118.0(3) . . ?
C119 C120 H120 121.0 . . ?
C121 C120 H120 121.0 . . ?
C120 C121 C116 119.3(2) . . ?
C120 C121 N16 132.4(2) . . ?
C116 C121 N16 108.3(2) . . ?
N13 C122 C123 111.0(2) . . ?
N13 C122 H12A 109.4 . . ?
C123 C122 H12A 109.4 . . ?
N13 C122 H12B 109.4 . . ?
C123 C122 H12B 109.4 . . ?
H12A C122 H12B 108.0 . . ?
N15 C123 N17 113.4(2) . . ?
N15 C123 C122 124.1(2) . . ?
N17 C123 C122 122.6(2) . . ?
C125 C124 C129 118.7(2) . . ?
C125 C124 N15 132.4(2) . . ?
C129 C124 N15 108.8(2) . . ?
C126 C125 C124 118.2(3) . . ?
C126 C125 H125 120.9 . . ?
C124 C125 H125 120.9 . . ?
C125 C126 C127 121.8(3) . . ?
C125 C126 H126 119.1 . . ?
C127 C126 H126 119.1 . . ?
C128 C127 C126 121.3(3) . . ?
C128 C127 H127 119.4 . . ?
C126 C127 H127 119.4 . . ?
C127 C128 C129 116.5(3) . . ?
C127 C128 H128 121.8 . . ?
C129 C128 H128 121.8 . . ?
N17 C129 C128 130.9(3) . . ?
N17 C129 C124 105.5(2) . . ?
C128 C129 C124 123.5(3) . . ?
N21 Ni2 N25 94.94(8) . . ?
N21 Ni2 N24 98.57(8) . . ?
N25 Ni2 N24 166.48(9) . . ?
N21 Ni2 N23 75.52(8) . . ?
N25 Ni2 N23 80.17(8) . . ?
N24 Ni2 N23 102.78(8) . . ?
N21 Ni2 N22 74.75(8) . . ?
N25 Ni2 N22 104.66(8) . . ?
N24 Ni2 N22 79.47(8) . . ?
N23 Ni2 N22 150.17(8) . . ?
N21 Ni2 O21 145.66(8) . . ?
N25 Ni2 O21 83.64(8) . . ?
N24 Ni2 O21 85.44(8) . . ?
N23 Ni2 O21 137.11(7) . . ?
N22 Ni2 O21 72.50(7) . . ?
N21 Ni2 O22 147.43(8) . . ?
N25 Ni2 O22 85.35(8) . . ?
N24 Ni2 O22 83.05(7) . . ?
N23 Ni2 O22 72.45(7) . . ?
N22 Ni2 O22 136.70(7) . . ?
O21 Ni2 O22 66.84(7) . . ?
C25 N21 C21 120.8(2) . . ?
C25 N21 Ni2 119.61(18) . . ?
C21 N21 Ni2 119.61(18) . . ?
C27 N22 C214 110.7(2) . . ?
C27 N22 C26 112.8(2) . . ?
C214 N22 C26 109.3(2) . . ?
C27 N22 Ni2 113.83(16) . . ?
C214 N22 Ni2 105.74(15) . . ?
C26 N22 Ni2 104.00(15) . . ?
C212 N23 C213 112.2(2) . . ?
C212 N23 C222 110.8(2) . . ?
C213 N23 C222 109.4(2) . . ?
C212 N23 Ni2 112.03(17) . . ?
C213 N23 Ni2 104.43(15) . . ?
C222 N23 Ni2 107.61(16) . . ?
C215 N24 C216 105.1(2) . . ?
C215 N24 Ni2 111.99(17) . . ?
C216 N24 Ni2 141.64(17) . . ?
C223 N25 C224 104.9(2) . . ?
C223 N25 Ni2 113.04(17) . . ?
C224 N25 Ni2 141.02(18) . . ?
C215 N26 C221 107.2(2) . . ?
C215 N26 H26 131.0 . . ?
C221 N26 H26 121.6 . . ?
C223 N27 C229 107.6(2) . . ?
C223 N27 H27 132.8 . . ?
C229 N27 H27 119.4 . . ?
C29 O21 C28 113.0(2) . . ?
C29 O21 Ni2 116.79(17) . . ?
C28 O21 Ni2 111.08(16) . . ?
C210 O22 C211 114.4(2) . . ?
C210 O22 Ni2 115.20(17) . . ?
C211 O22 Ni2 112.23(16) . . ?
N21 C21 C22 121.3(3) . . ?
N21 C21 C213 113.9(2) . . ?
C22 C21 C213 124.8(3) . . ?
C21 C22 C23 118.0(3) . . ?
C21 C22 H22 121.0 . . ?
C23 C22 H22 121.0 . . ?
C24 C23 C22 120.1(3) . . ?
C24 C23 H23 119.9 . . ?
C22 C23 H23 119.9 . . ?
C25 C24 C23 118.8(3) . . ?
C25 C24 H24 120.6 . . ?
C23 C24 H24 120.6 . . ?
N21 C25 C24 121.0(3) . . ?
N21 C25 C26 114.2(2) . . ?
C24 C25 C26 124.8(2) . . ?
N22 C26 C25 107.6(2) . . ?
N22 C26 H26A 110.2 . . ?
C25 C26 H26A 110.2 . . ?
N22 C26 H26B 110.2 . . ?
C25 C26 H26B 110.2 . . ?
H26A C26 H26B 108.5 . . ?
N22 C27 C28 111.3(2) . . ?
N22 C27 H27A 109.4 . . ?
C28 C27 H27A 109.4 . . ?
N22 C27 H27B 109.4 . . ?
C28 C27 H27B 109.4 . . ?
H27A C27 H27B 108.0 . . ?
O21 C28 C27 106.5(2) . . ?
O21 C28 H28A 110.4 . . ?
C27 C28 H28A 110.4 . . ?
O21 C28 H28B 110.4 . . ?
C27 C28 H28B 110.4 . . ?
H28A C28 H28B 108.6 . . ?
O21 C29 C210 106.9(3) . . ?
O21 C29 H29A 110.3 . . ?
C210 C29 H29A 110.3 . . ?
O21 C29 H29B 110.3 . . ?
C210 C29 H29B 110.3 . . ?
H29A C29 H29B 108.6 . . ?
O22 C210 C29 106.4(2) . . ?
O22 C210 H21A 110.5 . . ?
C29 C210 H21A 110.5 . . ?
O22 C210 H21B 110.5 . . ?
C29 C210 H21B 110.5 . . ?
H21A C210 H21B 108.6 . . ?
O22 C211 C212 106.3(2) . . ?
O22 C211 H21C 110.5 . . ?
C212 C211 H21C 110.5 . . ?
O22 C211 H21D 110.5 . . ?
C212 C211 H21D 110.5 . . ?
H21C C211 H21D 108.7 . . ?
N23 C212 C211 110.7(2) . . ?
N23 C212 H21E 109.5 . . ?
C211 C212 H21E 109.5 . . ?
N23 C212 H21F 109.5 . . ?
C211 C212 H21F 109.5 . . ?
H21E C212 H21F 108.1 . . ?
N23 C213 C21 108.5(2) . . ?
N23 C213 H21G 110.0 . . ?
C21 C213 H21G 110.0 . . ?
N23 C213 H21H 110.0 . . ?
C21 C213 H21H 110.0 . . ?
H21G C213 H21H 108.4 . . ?
N22 C214 C215 109.7(2) . . ?
N22 C214 H21I 109.7 . . ?
C215 C214 H21I 109.7 . . ?
N22 C214 H21J 109.7 . . ?
C215 C214 H21J 109.7 . . ?
H21I C214 H21J 108.2 . . ?
N24 C215 N26 113.6(2) . . ?
N24 C215 C214 123.6(2) . . ?
N26 C215 C214 122.7(2) . . ?
C217 C216 N24 133.0(2) . . ?
C217 C216 C221 118.8(2) . . ?
N24 C216 C221 108.2(2) . . ?
C218 C217 C216 118.4(3) . . ?
C218 C217 H217 120.8 . . ?
C216 C217 H217 120.8 . . ?
C217 C218 C219 122.0(3) . . ?
C217 C218 H218 119.0 . . ?
C219 C218 H218 119.0 . . ?
C220 C219 C218 120.5(3) . . ?
C220 C219 H219 119.7 . . ?
C218 C219 H219 119.7 . . ?
C219 C220 C221 117.2(3) . . ?
C219 C220 H220 121.4 . . ?
C221 C220 H220 121.4 . . ?
N26 C221 C220 131.0(2) . . ?
N26 C221 C216 105.9(2) . . ?
C220 C221 C216 123.1(3) . . ?
N23 C222 C223 110.1(2) . . ?
N23 C222 H22A 109.6 . . ?
C223 C222 H22A 109.6 . . ?
N23 C222 H22B 109.6 . . ?
C223 C222 H22B 109.6 . . ?
H22A C222 H22B 108.2 . . ?
N25 C223 N27 113.4(2) . . ?
N25 C223 C222 123.6(2) . . ?
N27 C223 C222 123.0(2) . . ?
C225 C224 N25 132.2(2) . . ?
C225 C224 C229 119.6(2) . . ?
N25 C224 C229 108.2(2) . . ?
C226 C225 C224 118.1(3) . . ?
C226 C225 H225 120.9 . . ?
C224 C225 H225 120.9 . . ?
C225 C226 C227 121.2(3) . . ?
C225 C226 H226 119.4 . . ?
C227 C226 H226 119.4 . . ?
C228 C227 C226 121.5(3) . . ?
C228 C227 H227 119.3 . . ?
C226 C227 H227 119.3 . . ?
C227 C228 C229 117.4(3) . . ?
C227 C228 H228 121.3 . . ?
C229 C228 H228 121.3 . . ?
N27 C229 C228 132.0(3) . . ?
N27 C229 C224 105.8(2) . . ?
C228 C229 C224 122.2(3) . . ?
O12A Cl1 O11A 110.10(19) . . ?
O12A Cl1 O14A 108.40(16) . . ?
O11A Cl1 O14A 109.92(17) . . ?
O12A Cl1 O13A 109.51(15) . . ?
O11A Cl1 O13A 109.31(14) . . ?
O14A Cl1 O13A 109.59(16) . . ?
O21A Cl2 O23A 109.6(3) . . ?
O21A Cl2 O24A 106.9(2) . . ?
O23A Cl2 O24A 110.1(2) . . ?
O21A Cl2 O22A 111.8(2) . . ?
O23A Cl2 O22A 109.30(18) . . ?
O24A Cl2 O22A 108.98(16) . . ?
O33A Cl3 O34A 110.33(18) . . ?
O33A Cl3 O31A 107.83(17) . . ?
O34A Cl3 O31A 108.42(19) . . ?
O33A Cl3 O32A 109.45(17) . . ?
O34A Cl3 O32A 109.34(17) . . ?
O31A Cl3 O32A 111.5(2) . . ?
O44A Cl4 O43A 124.0(3) . . ?
O44A Cl4 O42A 112.5(3) . . ?
O43A Cl4 O42A 112.2(2) . . ?
O44A Cl4 O41A 101.9(4) . . ?
O43A Cl4 O41A 101.4(3) . . ?
O42A Cl4 O41A 100.6(3) . . ?
O2S N1S O1S 123.4(2) . . ?
O2S N1S C1S 118.6(2) . . ?
O1S N1S C1S 118.0(2) . . ?
O3S N2S O4S 121.3(5) . . ?
O3S N2S C2S 119.1(7) . . ?
O4S N2S C2S 119.6(7) . . ?
O5S N3S O6S 123.1(3) . . ?
O5S N3S C3S 118.5(3) . . ?
O6S N3S C3S 118.4(3) . . ?
N1S C1S H1SA 109.5 . . ?
N1S C1S H1SB 109.5 . . ?
H1SA C1S H1SB 109.5 . . ?
N1S C1S H1SC 109.5 . . ?
H1SA C1S H1SC 109.5 . . ?
H1SB C1S H1SC 109.5 . . ?
N2S C2S H2SA 109.5 . . ?
N2S C2S H2SB 109.5 . . ?
H2SA C2S H2SB 109.5 . . ?
N2S C2S H2SC 109.5 . . ?
H2SA C2S H2SC 109.5 . . ?
H2SB C2S H2SC 109.5 . . ?
N3S C3S H3SA 109.5 . . ?
N3S C3S H3SB 109.5 . . ?
H3SA C3S H3SB 109.5 . . ?
N3S C3S H3SC 109.5 . . ?
H3SA C3S H3SC 109.5 . . ?
H3SB C3S H3SC 109.5 . . ?

loop_
_geom_bond_atom_site_label_1
_geom_bond_atom_site_label_2
_geom_bond_distance
_geom_bond_site_symmetry_2
_geom_bond_publ_flag
Ni1 N11 2.044(2) . ?
Ni1 N16 2.097(2) . ?
Ni1 N15 2.102(2) . ?
Ni1 N12 2.217(2) . ?
Ni1 N13 2.298(2) . ?
Ni1 O11 2.3568(19) . ?
Ni1 O12 2.4856(19) . ?
N11 C15 1.342(3) . ?
N11 C11 1.351(3) . ?
N12 C17 1.477(3) . ?
N12 C114 1.483(3) . ?
N12 C16 1.484(3) . ?
N13 C112 1.477(3) . ?
N13 C113 1.481(3) . ?
N13 C122 1.482(3) . ?
N14 C115 1.342(3) . ?
N14 C116 1.377(4) . ?
N14 H14 0.8799 . ?
N15 C123 1.318(3) . ?
N15 C124 1.407(3) . ?
N16 C115 1.323(3) . ?
N16 C121 1.415(3) . ?
N17 C123 1.349(3) . ?
N17 C129 1.386(4) . ?
N17 H17 0.9171 . ?
O11 C19 1.428(3) . ?
O11 C18 1.428(3) . ?
O12 C110 1.420(3) . ?
O12 C111 1.422(3) . ?
C11 C12 1.386(4) . ?
C11 C113 1.505(4) . ?
C12 C13 1.388(4) . ?
C12 H12 0.9500 . ?
C13 C14 1.392(4) . ?
C13 H13 0.9500 . ?
C14 C15 1.382(4) . ?
C14 H14A 0.9500 . ?
C15 C16 1.511(4) . ?
C16 H16A 0.9900 . ?
C16 H16B 0.9900 . ?
C17 C18 1.517(4) . ?
C17 H17A 0.9900 . ?
C17 H17B 0.9900 . ?
C18 H18A 0.9900 . ?
C18 H18B 0.9900 . ?
C19 C110 1.506(4) . ?
C19 H19A 0.9900 . ?
C19 H19B 0.9900 . ?
C110 H11A 0.9900 . ?
C110 H11B 0.9900 . ?
C111 C112 1.508(4) . ?
C111 H11C 0.9900 . ?
C111 H11D 0.9900 . ?
C112 H11E 0.9900 . ?
C112 H11F 0.9900 . ?
C113 H11G 0.9900 . ?
C113 H11H 0.9900 . ?
C114 C115 1.486(4) . ?
C114 H11I 0.9900 . ?
C114 H11J 0.9900 . ?
C116 C117 1.393(4) . ?
C116 C121 1.406(4) . ?
C117 C118 1.368(5) . ?
C117 H117 0.9500 . ?
C118 C119 1.405(4) . ?
C118 H118 0.9500 . ?
C119 C120 1.383(4) . ?
C119 H119 0.9500 . ?
C120 C121 1.396(4) . ?
C120 H120 0.9500 . ?
C122 C123 1.483(4) . ?
C122 H12A 0.9900 . ?
C122 H12B 0.9900 . ?
C124 C125 1.398(4) . ?
C124 C129 1.404(4) . ?
C125 C126 1.385(4) . ?
C125 H125 0.9500 . ?
C126 C127 1.398(4) . ?
C126 H126 0.9500 . ?
C127 C128 1.380(5) . ?
C127 H127 0.9500 . ?
C128 C129 1.390(4) . ?
C128 H128 0.9500 . ?
Ni2 N21 2.037(2) . ?
Ni2 N25 2.084(2) . ?
Ni2 N24 2.110(2) . ?
Ni2 N23 2.255(2) . ?
Ni2 N22 2.265(2) . ?
Ni2 O21 2.413(2) . ?
Ni2 O22 2.4158(19) . ?
N21 C25 1.346(3) . ?
N21 C21 1.346(3) . ?
N22 C27 1.478(3) . ?
N22 C214 1.483(3) . ?
N22 C26 1.489(3) . ?
N23 C212 1.473(3) . ?
N23 C213 1.479(4) . ?
N23 C222 1.484(3) . ?
N24 C215 1.320(3) . ?
N24 C216 1.409(3) . ?
N25 C223 1.322(3) . ?
N25 C224 1.406(3) . ?
N26 C215 1.344(3) . ?
N26 C221 1.383(3) . ?
N26 H26 0.8883 . ?
N27 C223 1.338(3) . ?
N27 C229 1.373(4) . ?
N27 H27 0.8665 . ?
O21 C29 1.429(3) . ?
O21 C28 1.432(3) . ?
O22 C210 1.424(4) . ?
O22 C211 1.432(3) . ?
C21 C22 1.389(4) . ?
C21 C213 1.505(4) . ?
C22 C23 1.398(4) . ?
C22 H22 0.9500 . ?
C23 C24 1.388(5) . ?
C23 H23 0.9500 . ?
C24 C25 1.383(4) . ?
C24 H24 0.9500 . ?
C25 C26 1.507(4) . ?
C26 H26A 0.9900 . ?
C26 H26B 0.9900 . ?
C27 C28 1.511(4) . ?
C27 H27A 0.9900 . ?
C27 H27B 0.9900 . ?
C28 H28A 0.9900 . ?
C28 H28B 0.9900 . ?
C29 C210 1.498(5) . ?
C29 H29A 0.9900 . ?
C29 H29B 0.9900 . ?
C210 H21A 0.9900 . ?
C210 H21B 0.9900 . ?
C211 C212 1.505(4) . ?
C211 H21C 0.9900 . ?
C211 H21D 0.9900 . ?
C212 H21E 0.9900 . ?
C212 H21F 0.9900 . ?
C213 H21G 0.9900 . ?
C213 H21H 0.9900 . ?
C214 C215 1.483(4) . ?
C214 H21I 0.9900 . ?
C214 H21J 0.9900 . ?
C216 C217 1.394(4) . ?
C216 C221 1.411(4) . ?
C217 C218 1.374(4) . ?
C217 H217 0.9500 . ?
C218 C219 1.411(4) . ?
C218 H218 0.9500 . ?
C219 C220 1.378(4) . ?
C219 H219 0.9500 . ?
C220 C221 1.385(4) . ?
C220 H220 0.9500 . ?
C222 C223 1.487(4) . ?
C222 H22A 0.9900 . ?
C222 H22B 0.9900 . ?
C224 C225 1.394(4) . ?
C224 C229 1.410(4) . ?
C225 C226 1.388(4) . ?
C225 H225 0.9500 . ?
C226 C227 1.406(5) . ?
C226 H226 0.9500 . ?
C227 C228 1.368(5) . ?
C227 H227 0.9500 . ?
C228 C229 1.393(4) . ?
C228 H228 0.9500 . ?
Cl1 O12A 1.428(3) . ?
Cl1 O11A 1.432(3) . ?
Cl1 O14A 1.443(3) . ?
Cl1 O13A 1.448(2) . ?
Cl2 O21A 1.404(3) . ?
Cl2 O23A 1.414(3) . ?
Cl2 O24A 1.433(3) . ?
Cl2 O22A 1.439(3) . ?
Cl3 O33A 1.425(3) . ?
Cl3 O34A 1.435(3) . ?
Cl3 O31A 1.436(3) . ?
Cl3 O32A 1.436(3) . ?
Cl4 O44A 1.343(4) . ?
Cl4 O43A 1.365(4) . ?
Cl4 O42A 1.415(3) . ?
Cl4 O41A 1.491(4) . ?
N1S O2S 1.217(3) . ?
N1S O1S 1.227(3) . ?
N1S C1S 1.477(4) . ?
N2S O3S 1.233(6) . ?
N2S O4S 1.235(5) . ?
N2S C2S 1.422(8) . ?
N3S O5S 1.205(4) . ?
N3S O6S 1.214(4) . ?
N3S C3S 1.472(5) . ?
C1S H1SA 0.9800 . ?
C1S H1SB 0.9800 . ?
C1S H1SC 0.9800 . ?
C2S H2SA 0.9800 . ?
C2S H2SB 0.9800 . ?
C2S H2SC 0.9800 . ?
C3S H3SA 0.9800 . ?
C3S H3SB 0.9800 . ?
C3S H3SC 0.9800 . ?
